data_7200552
loop_
_publ_author_name
'Gao, Qiang'
'Jiang, Fei-Long'
'Wu, Ming-Yan'
'Huang, You-Gui'
'Yuan, Da-Qiang'
'Wei, Wei'
'Hong, Mao-Chun'

_publ_section_title
;
 Indium(iii)-2,5-pyridine dicarboxylate complexes with mononuclear, 1D
 chain, 2D layer and 3D chiral frameworks
;
_journal_issue 5
_journal_name_full CrystEngComm
_journal_page_first 918
_journal_paper_doi 10.1039/b817972g
_journal_volume 11
_journal_year 2009
_chemical_formula_moiety 'C17 H19 Cl3 In N3 O7'
_chemical_formula_sum 'C17 H19 Cl3 In N3 O7'
_chemical_formula_weight 598.52
_chemical_name_systematic
;
?
;
_space_group_IT_number 14
_symmetry_cell_setting monoclinic
_symmetry_space_group_name_Hall '-P 2ybc'
_symmetry_space_group_name_H-M 'P 1 21/c 1'
_atom_sites_solution_hydrogens geom
_atom_sites_solution_primary direct
_atom_sites_solution_secondary difmap
_audit_creation_method SHELXL-97
_cell_angle_alpha 90.00
_cell_angle_beta 116.494(4)
_cell_angle_gamma 90.00
_cell_formula_units_Z 4
_cell_length_a 15.732(4)
_cell_length_b 10.328(3)
_cell_length_c 15.061(4)
_cell_measurement_reflns_used 5578
_cell_measurement_temperature 293(2)
_cell_measurement_theta_max 27.4835
_cell_measurement_theta_min 2.4448
_cell_volume 2190.1(10)
_computing_cell_refinement CrystalClear
_computing_data_collection 'CrystalClear (Rigaku, 2000)'
_computing_data_reduction CrystalClear
_computing_molecular_graphics 'SHELXL-97 (Sheldrick, 1997)'
_computing_publication_material 'SHELXL-97 (Sheldrick, 1997)'
_computing_structure_refinement 'SHELXL-97 (Sheldrick, 1997)'
_computing_structure_solution 'SHELXS-97 (Sheldrick, 1990)'
_diffrn_ambient_temperature 293(2)
_diffrn_measured_fraction_theta_full 0.985
_diffrn_measured_fraction_theta_max 0.985
_diffrn_measurement_device_type 'Rigaku Mercury CCD area-detector'
_diffrn_measurement_method \w
_diffrn_radiation_monochromator graphite
_diffrn_radiation_source 'fine-focus sealed tube'
_diffrn_radiation_type MoK\a
_diffrn_radiation_wavelength 0.71073
_diffrn_reflns_av_R_equivalents 0.0258
_diffrn_reflns_av_sigmaI/netI 0.0240
_diffrn_reflns_limit_h_max 19
_diffrn_reflns_limit_h_min -20
_diffrn_reflns_limit_k_max 13
_diffrn_reflns_limit_k_min -12
_diffrn_reflns_limit_l_max 17
_diffrn_reflns_limit_l_min -19
_diffrn_reflns_number 16468
_diffrn_reflns_theta_full 27.48
_diffrn_reflns_theta_max 27.48
_diffrn_reflns_theta_min 2.45
_exptl_absorpt_coefficient_mu 1.490
_exptl_absorpt_correction_T_max 1.0000
_exptl_absorpt_correction_T_min 0.9200
_exptl_absorpt_correction_type multi-scan
_exptl_absorpt_process_details '(CrystalClear; Rigaku, 2000)'
_exptl_crystal_colour Corlorless
_exptl_crystal_density_diffrn 1.815
_exptl_crystal_density_method 'not measured'
_exptl_crystal_description Prism
_exptl_crystal_F_000 1192
_exptl_crystal_size_max 0.1500
_exptl_crystal_size_mid 0.1400
_exptl_crystal_size_min 0.1100
_refine_diff_density_max 0.584
_refine_diff_density_min -0.453
_refine_diff_density_rms 0.061
_refine_ls_extinction_method none
_refine_ls_goodness_of_fit_ref 1.045
_refine_ls_hydrogen_treatment constr
_refine_ls_matrix_type full
_refine_ls_number_parameters 280
_refine_ls_number_reflns 4947
_refine_ls_number_restraints 0
_refine_ls_restrained_S_all 1.045
_refine_ls_R_factor_all 0.0329
_refine_ls_R_factor_gt 0.0278
_refine_ls_shift/su_max 0.002
_refine_ls_shift/su_mean 0.000
_refine_ls_structure_factor_coef Fsqd
_refine_ls_weighting_details 'calc w=1/[\s^2^(Fo^2^)+(0.0273P)^2^+1.4619P] where P=(Fo^2^+2Fc^2^)/3'
_refine_ls_weighting_scheme calc
_refine_ls_wR_factor_gt 0.0603
_refine_ls_wR_factor_ref 0.0631
_reflns_number_gt 4394
_reflns_number_total 4947
_reflns_threshold_expression >2sigma(I)
_cod_data_source_file b817972g.txt
_cod_data_source_block d:\data\6-6-10\a
_cod_depositor_comments
;
The following automatic conversions were performed:
'_exptl_absorpt_correction_type' value 'Multi-scan' changed to
'multi-scan' according to
'/home/saulius/struct/CIF-dictionaries/cif_core.dic' dictionary named
'cif_core.dic' version 2.4.1 from 2010-06-29.

Automatic conversion script
Id: cif_fix_enum 1527 2010-12-29 10:47:43Z saulius 
;
_cod_original_cell_volume 2190.2(10)
_cod_original_sg_symbol_H-M P21/c
_cod_database_code 7200552

loop_
_symmetry_equiv_pos_as_xyz
'x, y, z'
'-x, y+1/2, -z+1/2'
'-x, -y, -z'
'x, -y-1/2, z-1/2'

loop_
_atom_site_label
_atom_site_type_symbol
_atom_site_fract_x
_atom_site_fract_y
_atom_site_fract_z
_atom_site_U_iso_or_equiv
_atom_site_adp_type
_atom_site_occupancy
_atom_site_symmetry_multiplicity
_atom_site_calc_flag
_atom_site_refinement_flags
_atom_site_disorder_assembly
_atom_site_disorder_group
In1 In 0.738546(10) 0.404785(14) 0.339111(11) 0.02882(6) Uani 1 1 d . . .
Cl1 Cl 0.70610(5) 0.17556(6) 0.33000(5) 0.04791(16) Uani 1 1 d . . .
Cl2 Cl 0.82026(5) 0.39541(6) 0.23204(5) 0.04581(15) Uani 1 1 d . . .
Cl3 Cl 0.87948(5) 0.41306(7) 0.49690(5) 0.05068(17) Uani 1 1 d . . .
O1 O 0.73112(10) 0.61682(15) 0.33012(11) 0.0323(4) Uani 1 1 d . . .
O2 O 0.64559(12) 0.78940(16) 0.25604(14) 0.0463(5) Uani 1 1 d . . .
O3 O 0.30574(12) 0.3611(2) -0.06443(13) 0.0506(5) Uani 1 1 d . . .
O4 O 0.38338(16) 0.1974(2) 0.03501(17) 0.0679(6) Uani 1 1 d . . .
O5 O 0.65134(13) 0.43595(18) 0.42208(13) 0.0432(4) Uani 1 1 d . . .
O6 O 0.5642(2) 0.5064(3) 0.6134(2) 0.1040(10) Uani 1 1 d . . .
O7 O 0.66491(19) 0.3101(2) 0.57921(16) 0.0701(6) Uani 1 1 d . . .
N1 N 0.59539(12) 0.45509(17) 0.21087(13) 0.0270(4) Uani 1 1 d . . .
N2 N 0.85001(13) 0.7867(2) 0.46592(15) 0.0364(4) Uani 1 1 d . . .
N3 N 1.17571(14) 1.2108(2) 0.81474(15) 0.0397(5) Uani 1 1 d . . .
C1 C 0.65632(15) 0.6723(2) 0.26406(16) 0.0302(5) Uani 1 1 d . . .
C2 C 0.57892(14) 0.5826(2) 0.19549(15) 0.0268(4) Uani 1 1 d . . .
C3 C 0.49508(15) 0.6293(2) 0.12141(17) 0.0332(5) Uani 1 1 d . . .
H3 H 0.4842 0.7179 0.1124 0.040 Uiso 1 1 calc R . .
C4 C 0.42737(15) 0.5417(2) 0.06065(17) 0.0334(5) Uani 1 1 d . . .
H4 H 0.3710 0.5710 0.0092 0.040 Uiso 1 1 calc R . .
C5 C 0.44411(15) 0.4107(2) 0.07695(16) 0.0289(4) Uani 1 1 d . . .
C6 C 0.52929(15) 0.3708(2) 0.15416(16) 0.0295(5) Uani 1 1 d . . .
H6 H 0.5406 0.2828 0.1667 0.035 Uiso 1 1 calc R . .
C7 C 0.37395(16) 0.3109(2) 0.01300(17) 0.0360(5) Uani 1 1 d . . .
C8 C 0.82470(16) 0.9096(2) 0.46413(18) 0.0369(5) Uani 1 1 d . . .
H8 H 0.7658 0.9375 0.4163 0.044 Uiso 1 1 calc R . .
C9 C 0.88514(15) 0.9959(2) 0.53274(17) 0.0342(5) Uani 1 1 d . . .
H9 H 0.8668 1.0817 0.5317 0.041 Uiso 1 1 calc R . .
C10 C 0.97373(14) 0.9548(2) 0.60373(16) 0.0287(4) Uani 1 1 d . . .
C11 C 0.99759(17) 0.8258(2) 0.60123(19) 0.0400(6) Uani 1 1 d . . .
H11 H 1.0567 0.7953 0.6466 0.048 Uiso 1 1 calc R . .
C12 C 0.93401(18) 0.7432(2) 0.5319(2) 0.0440(6) Uani 1 1 d . . .
H12 H 0.9498 0.6566 0.5312 0.053 Uiso 1 1 calc R . .
C13 C 1.04211(15) 1.0439(2) 0.67901(16) 0.0296(4) Uani 1 1 d . . .
C14 C 1.03096(16) 1.1769(2) 0.66965(17) 0.0367(5) Uani 1 1 d . . .
H14 H 0.9778 1.2125 0.6174 0.044 Uiso 1 1 calc R . .
C15 C 1.09935(17) 1.2568(2) 0.73847(19) 0.0411(6) Uani 1 1 d . . .
H15 H 1.0914 1.3460 0.7309 0.049 Uiso 1 1 calc R . .
C16 C 1.1853(2) 1.0846(3) 0.8254(2) 0.0567(8) Uani 1 1 d . . .
H16 H 1.2380 1.0522 0.8799 0.068 Uiso 1 1 calc R . .
C17 C 1.12118(18) 0.9975(3) 0.7600(2) 0.0527(7) Uani 1 1 d . . .
H17 H 1.1311 0.9089 0.7703 0.063 Uiso 1 1 calc R . .
H5B H 0.6665 0.3936 0.4777 0.063 Uiso 1 1 d R . .
H2 H 0.8119 0.7284 0.4219 0.063 Uiso 1 1 d R . .
H6A H 0.5028 0.5064 0.5730 0.063 Uiso 1 1 d R . .
H3A H 0.2652 0.3104 -0.0982 0.063 Uiso 1 1 d R . .
H5A H 0.6434 0.5194 0.4309 0.063 Uiso 1 1 d R . .
H6B H 0.5775 0.5730 0.6499 0.063 Uiso 1 1 d R . .
H7A H 0.6384 0.3643 0.6001 0.063 Uiso 1 1 d R . .
H7B H 0.7125 0.2688 0.6240 0.063 Uiso 1 1 d R . .

loop_
_atom_site_aniso_label
_atom_site_aniso_U_11
_atom_site_aniso_U_22
_atom_site_aniso_U_33
_atom_site_aniso_U_23
_atom_site_aniso_U_13
_atom_site_aniso_U_12
In1 0.02580(9) 0.02425(9) 0.02918(9) -0.00011(6) 0.00577(6) 0.00197(6)
Cl1 0.0547(4) 0.0253(3) 0.0560(4) 0.0053(3) 0.0178(3) -0.0011(3)
Cl2 0.0475(3) 0.0444(4) 0.0519(4) 0.0052(3) 0.0279(3) 0.0052(3)
Cl3 0.0390(3) 0.0474(4) 0.0402(3) -0.0011(3) -0.0052(3) 0.0082(3)
O1 0.0269(7) 0.0248(8) 0.0321(8) -0.0033(6) 0.0013(6) -0.0022(6)
O2 0.0437(9) 0.0216(8) 0.0529(11) -0.0011(7) 0.0031(8) -0.0020(7)
O3 0.0330(9) 0.0539(11) 0.0415(10) -0.0117(9) -0.0043(8) -0.0109(8)
O4 0.0650(13) 0.0385(12) 0.0682(14) -0.0099(10) 0.0009(11) -0.0177(10)
O5 0.0498(10) 0.0435(10) 0.0394(9) 0.0043(8) 0.0227(8) 0.0094(8)
O6 0.0886(19) 0.091(2) 0.092(2) -0.0263(17) 0.0033(16) -0.0054(16)
O7 0.1039(18) 0.0591(14) 0.0489(12) 0.0107(10) 0.0353(12) 0.0028(13)
N1 0.0238(8) 0.0242(8) 0.0260(9) -0.0010(7) 0.0049(7) -0.0007(7)
N2 0.0318(10) 0.0366(11) 0.0363(11) -0.0133(9) 0.0111(8) -0.0104(8)
N3 0.0321(10) 0.0443(12) 0.0338(10) -0.0103(9) 0.0068(8) -0.0113(9)
C1 0.0268(10) 0.0273(11) 0.0301(11) -0.0021(9) 0.0070(9) -0.0022(8)
C2 0.0242(10) 0.0255(10) 0.0270(10) -0.0018(8) 0.0083(8) -0.0012(8)
C3 0.0292(11) 0.0263(11) 0.0346(12) 0.0012(9) 0.0056(9) 0.0030(8)
C4 0.0233(10) 0.0365(12) 0.0303(11) -0.0002(9) 0.0030(9) 0.0014(9)
C5 0.0246(10) 0.0325(11) 0.0276(10) -0.0052(9) 0.0098(8) -0.0046(8)
C6 0.0281(10) 0.0247(10) 0.0308(11) -0.0033(8) 0.0088(9) -0.0029(8)
C7 0.0291(11) 0.0398(14) 0.0346(12) -0.0107(10) 0.0100(10) -0.0083(10)
C8 0.0265(11) 0.0402(13) 0.0342(12) -0.0028(10) 0.0049(9) -0.0035(9)
C9 0.0279(10) 0.0294(11) 0.0358(12) -0.0027(9) 0.0056(9) -0.0007(9)
C10 0.0254(10) 0.0297(11) 0.0272(10) -0.0022(9) 0.0084(8) -0.0037(8)
C11 0.0310(11) 0.0330(12) 0.0427(13) -0.0046(10) 0.0045(10) 0.0028(9)
C12 0.0408(13) 0.0305(12) 0.0533(16) -0.0104(11) 0.0144(12) -0.0011(10)
C13 0.0260(10) 0.0308(11) 0.0266(10) -0.0030(9) 0.0069(8) -0.0034(8)
C14 0.0307(11) 0.0323(12) 0.0331(12) -0.0029(9) 0.0018(9) -0.0014(9)
C15 0.0410(13) 0.0332(13) 0.0408(13) -0.0090(10) 0.0108(11) -0.0073(10)
C16 0.0405(14) 0.0531(18) 0.0427(15) -0.0026(13) -0.0116(12) -0.0029(12)
C17 0.0443(14) 0.0363(14) 0.0459(15) 0.0001(12) -0.0081(12) -0.0007(11)

loop_
_atom_type_symbol
_atom_type_description
_atom_type_scat_dispersion_real
_atom_type_scat_dispersion_imag
_atom_type_scat_source
C C 0.0033 0.0016 'International Tables Vol C Tables 4.2.6.8 and 6.1.1.4'
H H 0.0000 0.0000 'International Tables Vol C Tables 4.2.6.8 and 6.1.1.4'
N N 0.0061 0.0033 'International Tables Vol C Tables 4.2.6.8 and 6.1.1.4'
O O 0.0106 0.0060 'International Tables Vol C Tables 4.2.6.8 and 6.1.1.4'
Cl Cl 0.1484 0.1585 'International Tables Vol C Tables 4.2.6.8 and 6.1.1.4'
In In -0.7276 1.3100 'International Tables Vol C Tables 4.2.6.8 and 6.1.1.4'

loop_
_geom_angle_atom_site_label_1
_geom_angle_atom_site_label_2
_geom_angle_atom_site_label_3
_geom_angle
_geom_angle_site_symmetry_1
_geom_angle_site_symmetry_3
_geom_angle_publ_flag
O1 In1 O5 82.12(6) . . ?
O1 In1 N1 73.43(6) . . ?
O5 In1 N1 79.71(7) . . ?
O1 In1 Cl1 166.35(4) . . ?
O5 In1 Cl1 90.34(5) . . ?
N1 In1 Cl1 94.10(5) . . ?
O1 In1 Cl3 91.46(4) . . ?
O5 In1 Cl3 88.17(6) . . ?
N1 In1 Cl3 161.70(5) . . ?
Cl1 In1 Cl3 99.69(2) . . ?
O1 In1 Cl2 91.59(5) . . ?
O5 In1 Cl2 171.80(5) . . ?
N1 In1 Cl2 93.49(5) . . ?
Cl1 In1 Cl2 94.75(2) . . ?
Cl3 In1 Cl2 97.27(4) . . ?
C1 O1 In1 119.80(13) . . ?
C7 O3 H3A 114.5 . . ?
In1 O5 H5B 119.0 . . ?
In1 O5 H5A 112.5 . . ?
H5B O5 H5A 109.6 . . ?
H6A O6 H6B 109.0 . . ?
H7A O7 H7B 116.0 . . ?
C6 N1 C2 119.65(18) . . ?
C6 N1 In1 126.02(15) . . ?
C2 N1 In1 114.32(13) . . ?
C8 N2 C12 121.8(2) . . ?
C8 N2 H2 122.1 . . ?
C12 N2 H2 116.1 . . ?
C16 N3 C15 118.2(2) . . ?
O2 C1 O1 123.8(2) . . ?
O2 C1 C2 120.42(19) . . ?
O1 C1 C2 115.77(19) . . ?
N1 C2 C3 121.59(19) . . ?
N1 C2 C1 116.67(18) . . ?
C3 C2 C1 121.74(19) . . ?
C2 C3 C4 118.8(2) . . ?
C2 C3 H3 120.6 . . ?
C4 C3 H3 120.6 . . ?
C5 C4 C3 119.6(2) . . ?
C5 C4 H4 120.2 . . ?
C3 C4 H4 120.2 . . ?
C4 C5 C6 118.43(19) . . ?
C4 C5 C7 122.1(2) . . ?
C6 C5 C7 119.5(2) . . ?
N1 C6 C5 121.9(2) . . ?
N1 C6 H6 119.0 . . ?
C5 C6 H6 119.0 . . ?
O4 C7 O3 126.1(2) . . ?
O4 C7 C5 121.6(2) . . ?
O3 C7 C5 112.4(2) . . ?
N2 C8 C9 120.3(2) . . ?
N2 C8 H8 119.9 . . ?
C9 C8 H8 119.9 . . ?
C8 C9 C10 120.0(2) . . ?
C8 C9 H9 120.0 . . ?
C10 C9 H9 120.0 . . ?
C11 C10 C9 117.5(2) . . ?
C11 C10 C13 120.23(19) . . ?
C9 C10 C13 122.2(2) . . ?
C12 C11 C10 120.1(2) . . ?
C12 C11 H11 119.9 . . ?
C10 C11 H11 119.9 . . ?
N2 C12 C11 120.2(2) . . ?
N2 C12 H12 119.9 . . ?
C11 C12 H12 119.9 . . ?
C17 C13 C14 117.2(2) . . ?
C17 C13 C10 121.3(2) . . ?
C14 C13 C10 121.49(19) . . ?
C13 C14 C15 119.6(2) . . ?
C13 C14 H14 120.2 . . ?
C15 C14 H14 120.2 . . ?
N3 C15 C14 122.4(2) . . ?
N3 C15 H15 118.8 . . ?
C14 C15 H15 118.8 . . ?
N3 C16 C17 123.4(2) . . ?
N3 C16 H16 118.3 . . ?
C17 C16 H16 118.3 . . ?
C16 C17 C13 119.1(2) . . ?
C16 C17 H17 120.4 . . ?
C13 C17 H17 120.4 . . ?

loop_
_geom_bond_atom_site_label_1
_geom_bond_atom_site_label_2
_geom_bond_distance
_geom_bond_site_symmetry_2
_geom_bond_publ_flag
In1 O1 2.1940(16) . ?
In1 O5 2.2532(18) . ?
In1 N1 2.2785(17) . ?
In1 Cl1 2.4129(8) . ?
In1 Cl3 2.4228(8) . ?
In1 Cl2 2.4723(8) . ?
O1 C1 1.288(3) . ?
O2 C1 1.220(3) . ?
O3 C7 1.290(3) . ?
O3 H3A 0.8064 . ?
O4 C7 1.209(3) . ?
O5 H5B 0.8789 . ?
O5 H5A 0.8900 . ?
O6 H6A 0.8824 . ?
O6 H6B 0.8466 . ?
O7 H7A 0.8386 . ?
O7 H7B 0.8642 . ?
N1 C6 1.333(3) . ?
N1 C2 1.342(3) . ?
N2 C8 1.327(3) . ?
N2 C12 1.328(3) . ?
N2 H2 0.8976 . ?
N3 C16 1.314(4) . ?
N3 C15 1.326(3) . ?
C1 C2 1.512(3) . ?
C2 C3 1.380(3) . ?
C3 C4 1.386(3) . ?
C3 H3 0.9300 . ?
C4 C5 1.380(3) . ?
C4 H4 0.9300 . ?
C5 C6 1.388(3) . ?
C5 C7 1.503(3) . ?
C6 H6 0.9300 . ?
C8 C9 1.375(3) . ?
C8 H8 0.9300 . ?
C9 C10 1.392(3) . ?
C9 H9 0.9300 . ?
C10 C11 1.389(3) . ?
C10 C13 1.484(3) . ?
C11 C12 1.373(3) . ?
C11 H11 0.9300 . ?
C12 H12 0.9300 . ?
C13 C17 1.382(3) . ?
C13 C14 1.384(3) . ?
C14 C15 1.385(3) . ?
C14 H14 0.9300 . ?
C15 H15 0.9300 . ?
C16 C17 1.383(4) . ?
C16 H16 0.9300 . ?
C17 H17 0.9300 . ?

loop_
_geom_hbond_atom_site_label_D
_geom_hbond_atom_site_label_H
_geom_hbond_atom_site_label_A
_geom_hbond_distance_DH
_geom_hbond_distance_HA
_geom_hbond_distance_DA
_geom_hbond_angle_DHA
_geom_hbond_site_symmetry_A
O3 H3A N3 0.81 1.76 2.566(3) 172.7 1_444
O5 H5A O4 0.89 2.00 2.885(3) 170.9 2_655
O6 H6B O2 0.85 2.05 2.872(3) 164.3 4_576
O7 H7B Cl2 0.86 2.44 3.280(2) 165.3 4_566
O5 H5B O7 0.88 1.76 2.624(3) 165.2 .
N2 H2 O1 0.90 1.81 2.710(2) 177.3 .
O7 H7A O6 0.84 1.94 2.759(4) 165.0 .
